data_2201440
loop_
_publ_author_name
'Shi, Yun-Mei'
'Gu, Feng-Cai'
'Zhuang, Jun-Peng'
'Zhang, Wen-Qin'

_publ_section_title
;<i>trans</i>-<i>S</i>,<i>S</i>'-(But-2-ene-1,4-diyl)bis(<small>L</small>-cysteine)
 dihydrate
;
_journal_issue 9
_journal_name_full 'Acta Crystallographica Section E'
_journal_page_first o975
_journal_page_last o977
_journal_paper_doi 10.1107/S1600536802013442
_journal_volume 58
_journal_year 2002
_chemical_formula_iupac 'C10 H22 N2 O6 S2'
_chemical_formula_moiety 'C10 H22 N2 O6 S2'
_chemical_formula_sum 'C10 H22 N2 O6 S2'
_chemical_formula_weight 330.42
_chemical_name_systematic
;
Trans-s,s'-2-butene-1,4-diylbis(L-cysteine) dihydrate
;
_space_group_IT_number 4
_symmetry_cell_setting monoclinic
_symmetry_space_group_name_Hall 'P 2yb'
_symmetry_space_group_name_H-M 'P 1 21 1'
_cell_angle_alpha 90.00
_cell_angle_beta 105.020(5)
_cell_angle_gamma 90.00
_cell_formula_units_Z 2
_cell_length_a 11.672(4)
_cell_length_b 5.3982(19)
_cell_length_c 12.413(4)
_cell_measurement_reflns_used 1870
_cell_measurement_temperature 293(2)
_cell_measurement_theta_max 23.1
_cell_measurement_theta_min 2.65
_cell_volume 755.4(4)
_computing_cell_refinement SMART)
_computing_data_collection 'SMART (Bruker, 1997)'
_computing_data_reduction 'SAINT (Bruker, 1997) and SHELXTL (Bruker, 1997)'
_computing_molecular_graphics SHELXTL
_computing_publication_material SHELXTL
_computing_structure_refinement 'SHELXL97 (Sheldrick, 1997)'
_computing_structure_solution 'SHELXS97 (Sheldrick, 1997)'
_diffrn_ambient_temperature 293(2)
_diffrn_measured_fraction_theta_full 0.999
_diffrn_measured_fraction_theta_max 0.999
_diffrn_measurement_device_type 'Bruker CCD area-detector'
_diffrn_measurement_method '\f and \w'
_diffrn_radiation_monochromator graphite
_diffrn_radiation_source 'fine-focus sealed tube'
_diffrn_radiation_type MoK\a
_diffrn_radiation_wavelength 0.71073
_diffrn_reflns_av_R_equivalents 0.0321
_diffrn_reflns_av_sigmaI/netI 0.0579
_diffrn_reflns_limit_h_max 8
_diffrn_reflns_limit_h_min -13
_diffrn_reflns_limit_k_max 6
_diffrn_reflns_limit_k_min -5
_diffrn_reflns_limit_l_max 14
_diffrn_reflns_limit_l_min -13
_diffrn_reflns_number 3157
_diffrn_reflns_theta_full 25.02
_diffrn_reflns_theta_max 25.02
_diffrn_reflns_theta_min 2.14
_exptl_absorpt_coefficient_mu 0.378
_exptl_absorpt_correction_T_max 0.9632
_exptl_absorpt_correction_T_min 0.8951
_exptl_absorpt_correction_type multi-scan
_exptl_absorpt_process_details '(SADABS; Bruker, 1997)'
_exptl_crystal_colour colourless
_exptl_crystal_density_diffrn 1.453
_exptl_crystal_density_method 'not measured'
_exptl_crystal_description prism
_exptl_crystal_F_000 352
_exptl_crystal_size_max 0.30
_exptl_crystal_size_mid 0.15
_exptl_crystal_size_min 0.10
_refine_diff_density_max 0.217
_refine_diff_density_min -0.286
_refine_ls_abs_structure_details '(Flack, 1983)'
_refine_ls_abs_structure_Flack 0.06(10)
_refine_ls_extinction_method none
_refine_ls_goodness_of_fit_ref 1.031
_refine_ls_hydrogen_treatment mixed
_refine_ls_matrix_type full
_refine_ls_number_parameters 197
_refine_ls_number_reflns 2338
_refine_ls_number_restraints 5
_refine_ls_restrained_S_all 1.031
_refine_ls_R_factor_all 0.0568
_refine_ls_R_factor_gt 0.0414
_refine_ls_shift/su_max 0.026
_refine_ls_shift/su_mean 0.001
_refine_ls_structure_factor_coef Fsqd
_refine_ls_weighting_details 'calc w = 1/[\s^2^(Fo^2^)+(0.04P)^2^] where P = (Fo^2^+2Fc^2^)/3'
_refine_ls_weighting_scheme calc
_refine_ls_wR_factor_ref 0.0894
_reflns_number_gt 1894
_reflns_number_total 2338
_reflns_threshold_expression I>2\s(I)
_cod_data_source_file cv6127.cif
_cod_data_source_block I
_cod_depositor_comments
;
The following automatic conversions were performed:
'_symmetry_cell_setting' value 'Monoclinic' changed to 'monoclinic'
according to '/home/saulius/struct/CIF-dictionaries/cif_core.dic'
dictionary named 'cif_core.dic' version 2.4.1 from 2010-06-29.

Automatic conversion script
Id: cif_fix_enum 1527 2010-12-29 10:47:43Z saulius 

The following automatic conversions were performed:

'_symmetry_cell_setting' value 'Monoclinic' changed to 'monoclinic'
according to /home/saulius/struct/CIF-dictionaries/cif_core.dic
dictionary named 'cif_core.dic' version 2.4.1 from 2010-06-29.

Automatic conversion script
Id: cif_fix_values 1715 2011-07-08 13:25:40Z adriana 
;
_cod_original_sg_symbol_H-M 'P 21'
_cod_database_code 2201440
_cod_database_fobs_code 2201440

loop_
_symmetry_equiv_pos_as_xyz
'x, y, z'
'-x, y+1/2, -z'

loop_
_atom_site_label
_atom_site_fract_x
_atom_site_fract_y
_atom_site_fract_z
_atom_site_U_iso_or_equiv
_atom_site_adp_type
_atom_site_calc_flag
_atom_site_refinement_flags
_atom_site_occupancy
_atom_site_disorder_assembly
_atom_site_disorder_group
_atom_site_type_symbol
S1 0.98558(8) 0.4300(2) 1.10310(7) 0.0328(3) Uani d . 1 . . S
S2 0.45673(9) 0.1031(2) 0.85490(8) 0.0422(3) Uani d . 1 . . S
O1 0.6590(3) 0.2498(7) 0.6583(2) 0.0616(10) Uani d . 1 . . O
O2 0.5305(3) -0.0490(7) 0.5978(3) 0.0590(9) Uani d . 1 . . O
O3 0.8327(3) -0.1955(6) 1.2887(2) 0.0494(8) Uani d . 1 . . O
O4 1.0023(2) -0.1342(5) 1.4161(2) 0.0431(8) Uani d . 1 . . O
N1 0.3428(3) 0.2090(7) 0.5987(2) 0.0440(9) Uani d . 1 . . N
H1A 0.2838 0.3031 0.6086 0.066 Uiso calc R 1 . . H
H1B 0.3398 0.0613 0.6298 0.066 Uiso calc R 1 . . H
H1C 0.3359 0.1902 0.5261 0.066 Uiso calc R 1 . . H
N2 1.0210(3) 0.3356(6) 1.3602(2) 0.0344(8) Uani d . 1 . . N
H2B 1.0007 0.3545 1.4240 0.052 Uiso calc R 1 . . H
H2C 1.0254 0.4834 1.3298 0.052 Uiso calc R 1 . . H
H2D 1.0913 0.2608 1.3735 0.052 Uiso calc R 1 . . H
C1 0.5569(4) 0.1601(10) 0.6329(3) 0.0414(12) Uani d . 1 . . C
C2 0.4582(3) 0.3297(8) 0.6518(3) 0.0326(9) Uani d . 1 . . C
H2A 0.4622 0.4892 0.6153 0.039 Uiso calc R 1 . . H
C3 0.4690(3) 0.3735(8) 0.7745(3) 0.0369(11) Uani d . 1 . . C
H3A 0.4079 0.4901 0.7811 0.044 Uiso calc R 1 . . H
H3B 0.5451 0.4508 0.8071 0.044 Uiso calc R 1 . . H
C4 0.6099(3) 0.0045(8) 0.9034(3) 0.0387(11) Uani d . 1 . . C
H4A 0.6131 -0.1543 0.9406 0.046 Uiso calc R 1 . . H
H4B 0.6430 -0.0166 0.8399 0.046 Uiso calc R 1 . . H
C5 0.6824(3) 0.1883(8) 0.9819(3) 0.0348(10) Uani d . 1 . . C
H5A 0.6677 0.2036 1.0517 0.042 Uiso calc R 1 . . H
C6 0.7645(3) 0.3291(8) 0.9611(3) 0.0332(10) Uani d . 1 . . C
H6A 0.7823 0.3120 0.8926 0.040 Uiso calc R 1 . . H
C7 0.8319(3) 0.5170(8) 1.0413(3) 0.0357(10) Uani d . 1 . . C
H7A 0.7925 0.5408 1.1004 0.043 Uiso calc R 1 . . H
H7B 0.8302 0.6738 1.0028 0.043 Uiso calc R 1 . . H
C8 0.9649(3) 0.1480(7) 1.1733(3) 0.0282(9) Uani d . 1 . . C
H8A 0.9037 0.0508 1.1233 0.034 Uiso calc R 1 . . H
H8B 1.0379 0.0531 1.1881 0.034 Uiso calc R 1 . . H
C9 0.9306(3) 0.1825(7) 1.2825(3) 0.0266(8) Uani d . 1 . . C
H9A 0.8539 0.2673 1.2674 0.032 Uiso calc R 1 . . H
C10 0.9195(3) -0.0686(9) 1.3333(3) 0.0317(9) Uani d . 1 . . C
O5 0.2479(3) 0.2084(8) 0.3453(3) 0.0740(11) Uani d D 1 . . O
O6 0.7661(3) 0.2056(7) 0.4830(3) 0.0572(9) Uani d D 1 . . O
H4 0.8416(16) 0.266(7) 0.512(3) 0.038(11) Uiso d D 1 . . H
H3 0.728(4) 0.178(12) 0.539(3) 0.099 Uiso d D 1 . . H
H2 0.297(3) 0.345(5) 0.351(4) 0.063 Uiso d D 1 . . H
H1 0.277(4) 0.051(4) 0.340(4) 0.066 Uiso d D 1 . . H

loop_
_atom_site_aniso_label
_atom_site_aniso_U_11
_atom_site_aniso_U_22
_atom_site_aniso_U_33
_atom_site_aniso_U_12
_atom_site_aniso_U_13
_atom_site_aniso_U_23
S1 0.0318(6) 0.0388(6) 0.0288(5) -0.0032(5) 0.0096(4) 0.0045(5)
S2 0.0360(6) 0.0594(8) 0.0322(6) -0.0110(6) 0.0109(4) 0.0029(6)
O1 0.0337(18) 0.099(3) 0.058(2) 0.0064(17) 0.0206(14) 0.0044(19)
O2 0.067(2) 0.052(2) 0.063(2) 0.0183(19) 0.0257(16) -0.009(2)
O3 0.060(2) 0.045(2) 0.0472(18) -0.0201(16) 0.0211(15) -0.0082(16)
O4 0.0511(18) 0.040(2) 0.0407(16) 0.0058(14) 0.0159(14) 0.0122(14)
N1 0.040(2) 0.059(3) 0.0305(17) 0.0137(18) 0.0058(15) -0.0003(18)
N2 0.052(2) 0.026(2) 0.0259(17) -0.0014(16) 0.0129(15) -0.0032(15)
C1 0.042(3) 0.061(4) 0.026(2) 0.020(3) 0.0178(19) 0.013(2)
C2 0.029(2) 0.037(3) 0.033(2) 0.0042(18) 0.0106(17) 0.0027(19)
C3 0.035(2) 0.040(3) 0.035(2) 0.0093(19) 0.0090(17) -0.008(2)
C4 0.048(3) 0.040(3) 0.028(2) -0.003(2) 0.0088(18) 0.001(2)
C5 0.038(2) 0.043(3) 0.0222(19) 0.001(2) 0.0049(16) -0.001(2)
C6 0.038(2) 0.038(3) 0.024(2) 0.006(2) 0.0082(17) 0.0041(19)
C7 0.037(2) 0.034(3) 0.035(2) -0.0011(18) 0.0061(17) 0.0037(19)
C8 0.034(2) 0.031(3) 0.0194(18) 0.0010(18) 0.0053(15) 0.0005(18)
C9 0.027(2) 0.025(2) 0.0286(19) 0.0030(16) 0.0087(15) 0.0012(17)
C10 0.040(2) 0.030(2) 0.033(2) 0.004(2) 0.0224(18) -0.002(2)
O5 0.056(2) 0.064(3) 0.110(3) -0.0246(19) 0.037(2) -0.011(3)
O6 0.043(2) 0.076(3) 0.0567(19) -0.0064(18) 0.0217(15) -0.0144(19)

loop_
_atom_type_symbol
_atom_type_description
_atom_type_scat_dispersion_real
_atom_type_scat_dispersion_imag
_atom_type_scat_source
C C 0.0033 0.0016 'International Tables Vol C Tables 4.2.6.8 and 6.1.1.4'
H H 0.0000 0.0000 'International Tables Vol C Tables 4.2.6.8 and 6.1.1.4'
O O 0.0106 0.0060 'International Tables Vol C Tables 4.2.6.8 and 6.1.1.4'
S S 0.1246 0.1234 'International Tables Vol C Tables 4.2.6.8 and 6.1.1.4'
N N 0.0061 0.0033 'International Tables Vol C Tables 4.2.6.8 and 6.1.1.4'

loop_
_geom_angle_atom_site_label_1
_geom_angle_atom_site_label_2
_geom_angle_atom_site_label_3
_geom_angle
_geom_angle_publ_flag
C8 S1 C7 100.41(18) ?
C3 S2 C4 102.09(18) ?
C2 N1 H1A 109.5 ?
C2 N1 H1B 109.5 ?
H1A N1 H1B 109.5 ?
C2 N1 H1C 109.5 ?
H1A N1 H1C 109.5 ?
H1B N1 H1C 109.5 ?
C9 N2 H2B 109.5 ?
C9 N2 H2C 109.5 ?
H2B N2 H2C 109.5 ?
C9 N2 H2D 109.5 ?
H2B N2 H2D 109.5 ?
H2C N2 H2D 109.5 ?
O2 C1 O1 125.8(4) y
O2 C1 C2 118.4(4) y
O1 C1 C2 115.7(5) y
N1 C2 C3 110.1(3) y
N1 C2 C1 107.4(4) y
C3 C2 C1 112.1(3) y
N1 C2 H2A 109.0 ?
C3 C2 H2A 109.0 ?
C1 C2 H2A 109.0 ?
C2 C3 S2 115.8(3) y
C2 C3 H3A 108.3 ?
S2 C3 H3A 108.3 ?
C2 C3 H3B 108.3 ?
S2 C3 H3B 108.3 ?
H3A C3 H3B 107.4 ?
C5 C4 S2 111.4(3) ?
C5 C4 H4A 109.3 ?
S2 C4 H4A 109.3 ?
C5 C4 H4B 109.3 ?
S2 C4 H4B 109.3 ?
H4A C4 H4B 108.0 ?
C6 C5 C4 125.6(3) y
C6 C5 H5A 117.2 ?
C4 C5 H5A 117.2 ?
C5 C6 C7 123.5(3) y
C5 C6 H6A 118.3 ?
C7 C6 H6A 118.3 ?
C6 C7 S1 113.4(3) ?
C6 C7 H7A 108.9 ?
S1 C7 H7A 108.9 ?
C6 C7 H7B 108.9 ?
S1 C7 H7B 108.9 ?
H7A C7 H7B 107.7 ?
C9 C8 S1 115.3(3) y
C9 C8 H8A 108.5 ?
S1 C8 H8A 108.5 ?
C9 C8 H8B 108.5 ?
S1 C8 H8B 108.5 ?
H8A C8 H8B 107.5 ?
N2 C9 C10 110.6(3) y
N2 C9 C8 109.9(3) y
C10 C9 C8 109.4(3) y
N2 C9 H9A 109.0 ?
C10 C9 H9A 109.0 ?
C8 C9 H9A 109.0 ?
O3 C10 O4 125.2(4) y
O3 C10 C9 117.4(3) y
O4 C10 C9 117.3(4) y
H2 O5 H1 121(4) ?
H4 O6 H3 111(4) ?

loop_
_geom_bond_atom_site_label_1
_geom_bond_atom_site_label_2
_geom_bond_site_symmetry_2
_geom_bond_distance
_geom_bond_publ_flag
S1 C8 . 1.801(4) ?
S1 C7 . 1.821(4) ?
S2 C3 . 1.794(4) ?
S2 C4 . 1.812(4) ?
O1 C1 . 1.249(5) ?
O2 C1 . 1.220(6) ?
O3 C10 . 1.229(5) ?
O4 C10 . 1.265(4) ?
N1 C2 . 1.487(5) y
N1 H1A . 0.8900 ?
N1 H1B . 0.8900 ?
N1 H1C . 0.8900 ?
N2 C9 . 1.483(5) y
N2 H2B . 0.8900 ?
N2 H2C . 0.8900 ?
N2 H2D . 0.8900 ?
C1 C2 . 1.536(6) y
C2 C3 . 1.514(5) y
C2 H2A . 0.9800 ?
C3 H3A . 0.9700 ?
C3 H3B . 0.9700 ?
C4 C5 . 1.491(5) y
C4 H4A . 0.9700 ?
C4 H4B . 0.9700 ?
C5 C6 . 1.301(5) ?
C5 H5A . 0.9300 ?
C6 C7 . 1.494(5) y
C6 H6A . 0.9300 ?
C7 H7A . 0.9700 ?
C7 H7B . 0.9700 ?
C8 C9 . 1.522(4) y
C8 H8A . 0.9700 ?
C8 H8B . 0.9700 ?
C9 C10 . 1.514(6) y
C9 H9A . 0.9800 ?
O5 H2 . 0.93(3) ?
O5 H1 . 0.92(3) ?
O6 H4 . 0.92(3) ?
O6 H3 . 0.93(4) ?

loop_
_geom_hbond_atom_site_label_D
_geom_hbond_atom_site_label_H
_geom_hbond_atom_site_label_A
_geom_hbond_site_symmetry_A
_geom_hbond_distance_DH
_geom_hbond_distance_HA
_geom_hbond_distance_DA
_geom_hbond_angle_DHA
N1 H1C O5 . 0.89 2.22 3.053(5) 157
O6 H3 O1 . 0.93(4) 1.90(3) 2.787(4) 159(6)
N2 H2D O5 1_656 0.89 1.97 2.788(5) 152
N2 H2B O4 2_758 0.89 1.99 2.864(4) 165
O6 H4 O4 2_757 0.92(3) 1.89(3) 2.805(4) 174(4)
O5 H2 O2 2_656 0.93(3) 2.03(3) 2.821(5) 142(4)
O5 H2 O1 2_656 0.93(3) 2.26(2) 3.122(5) 156(4)
O5 H1 O1 2_646 0.92(3) 1.80(2) 2.709(5) 175(5)

loop_
_geom_torsion_atom_site_label_1
_geom_torsion_atom_site_label_2
_geom_torsion_atom_site_label_3
_geom_torsion_atom_site_label_4
_geom_torsion
_geom_torsion_publ_flag
O2 C1 C2 N1 -11.6(5) y
O1 C1 C2 N1 170.3(3) y
O2 C1 C2 C3 109.5(4) y
O1 C1 C2 C3 -68.6(5) y
N1 C2 C3 S2 57.6(4) ?/
C1 C2 C3 S2 -61.9(4) ?
C4 S2 C3 C2 91.0(3) y
C3 S2 C4 C5 66.2(3) y
S2 C4 C5 C6 -110.4(4) y
C4 C5 C6 C7 177.8(4) ?
C5 C6 C7 S1 108.5(4) y
C8 S1 C7 C6 -61.1(3) y
C7 S1 C8 C9 -77.6(3) y
S1 C8 C9 N2 -56.9(3) y
S1 C8 C9 C10 -178.5(3) ?
N2 C9 C10 O3 165.9(3) y
C8 C9 C10 O3 -72.9(4) y
N2 C9 C10 O4 -16.4(4) y
C8 C9 C10 O4 104.9(4) y

loop_
_cod_related_entry_id
_cod_related_entry_database
_cod_related_entry_code
1 ChemSpider 30654673
